data_7122176
loop_
_publ_author_name
'Qiu, Shuhai'
'Wang, Chaoqiang'
'Xie, Sheng'
'Huang, Xiaobo'
'Chen, Lanlan'
'Zhao, Yunhui'
'Zeng, Zebing'

_publ_section_title
;
 Toward helical-shaped diradicaloids: cyclobutenyl
 o-quinodimethane-bridged indeno[1,2-b]fluorenes.
;
_journal_issue 81
_journal_name_full 'Chemical communications (Cambridge, England)'
_journal_page_first 11383
_journal_page_last 11386
_journal_paper_doi 10.1039/c8cc05929b
_journal_volume 54
_journal_year 2018
_chemical_formula_sum 'C63 H43 Cl3 O2'
_chemical_formula_weight 938.32
_space_group_crystal_system triclinic
_space_group_IT_number 2
_space_group_name_Hall '-P 1'
_space_group_name_H-M_alt 'P -1'
_symmetry_space_group_name_Hall '-P 1'
_symmetry_space_group_name_H-M 'P -1'
_atom_sites_solution_hydrogens geom
_audit_creation_method SHELXL-2013
_audit_update_record
;
2018-07-11 deposited with the CCDC.
2018-08-13 downloaded from the CCDC.
;
_cell_angle_alpha 100.693(4)
_cell_angle_beta 99.580(4)
_cell_angle_gamma 104.108(4)
_cell_formula_units_Z 2
_cell_length_a 8.1774(6)
_cell_length_b 15.6087(10)
_cell_length_c 20.2266(15)
_cell_measurement_reflns_used 1890
_cell_measurement_temperature 293(2)
_cell_measurement_theta_max 101.506
_cell_measurement_theta_min 9.127
_cell_volume 2398.9(3)
_computing_cell_refinement 'Bruker SAINT'
_computing_data_collection 'Bruker APEX2'
_computing_data_reduction 'Bruker SAINT'
_computing_molecular_graphics 'Bruker SHELXTL'
_computing_publication_material 'Bruker SHELXTL'
_computing_structure_refinement 'SHELXL-2013 (Sheldrick, 2013)'
_computing_structure_solution 'SHELXS-97 (Sheldrick, 2008)'
_diffrn_ambient_temperature 293(2)
_diffrn_measured_fraction_theta_full 0.899
_diffrn_measured_fraction_theta_max 0.957
_diffrn_measurement_device_type 'Bruker APEX-II CCD'
_diffrn_measurement_method '\f and \w scans'
_diffrn_radiation_type CuK\a
_diffrn_radiation_wavelength 1.54178
_diffrn_reflns_av_R_equivalents 0.0768
_diffrn_reflns_av_unetI/netI 0.0823
_diffrn_reflns_Laue_measured_fraction_full 0.899
_diffrn_reflns_Laue_measured_fraction_max 0.957
_diffrn_reflns_limit_h_max 7
_diffrn_reflns_limit_h_min -9
_diffrn_reflns_limit_k_max 18
_diffrn_reflns_limit_k_min -18
_diffrn_reflns_limit_l_max 23
_diffrn_reflns_limit_l_min -23
_diffrn_reflns_number 20303
_diffrn_reflns_point_group_measured_fraction_full 0.899
_diffrn_reflns_point_group_measured_fraction_max 0.957
_diffrn_reflns_theta_full 67.679
_diffrn_reflns_theta_max 64.997
_diffrn_reflns_theta_min 2.280
_exptl_absorpt_coefficient_mu 2.086
_exptl_absorpt_correction_T_max 0.7456
_exptl_absorpt_correction_T_min 0.5611
_exptl_absorpt_correction_type multi-scan
_exptl_absorpt_process_details sadabs
_exptl_crystal_colour red
_exptl_crystal_density_diffrn 1.299
_exptl_crystal_description prismatic
_exptl_crystal_F_000 976
_exptl_crystal_size_max 0.170
_exptl_crystal_size_mid 0.100
_exptl_crystal_size_min 0.040
_refine_diff_density_max 0.352
_refine_diff_density_min -0.429
_refine_diff_density_rms 0.074
_refine_ls_extinction_coef 0.0018(4)
_refine_ls_extinction_expression Fc^*^=kFc[1+0.001xFc^2^\l^3^/sin(2\q)]^-1/4^
_refine_ls_extinction_method SHELXL
_refine_ls_goodness_of_fit_ref 0.980
_refine_ls_hydrogen_treatment constr
_refine_ls_matrix_type full
_refine_ls_number_parameters 620
_refine_ls_number_reflns 7808
_refine_ls_number_restraints 0
_refine_ls_restrained_S_all 0.980
_refine_ls_R_factor_all 0.1219
_refine_ls_R_factor_gt 0.0779
_refine_ls_shift/su_max 0.032
_refine_ls_shift/su_mean 0.000
_refine_ls_structure_factor_coef Fsqd
_refine_ls_weighting_details 'w=1/[\s^2^(Fo^2^)+(0.1435P)^2^] where P=(Fo^2^+2Fc^2^)/3'
_refine_ls_weighting_scheme calc
_refine_ls_wR_factor_gt 0.2120
_refine_ls_wR_factor_ref 0.2467
_reflns_Friedel_coverage 0.000
_reflns_number_gt 4480
_reflns_number_total 7808
_reflns_threshold_expression 'I > 2\s(I)'
_cod_data_source_file c8cc05929b2.cif
_cod_data_source_block cu_dm17351_0m
_cod_depositor_comments 'Adding full bibliography for 7122176--7122178.cif.'
_cod_database_code 7122176
_shelx_space_group_comment
; 
The symmetry employed for this shelxl refinement is uniquely defined 
by the following loop, which should always be used as a source of 
symmetry information in preference to the above space-group names. 
They are only intended as comments. 
;
_shelx_estimated_absorpt_t_min 0.718
_shelx_estimated_absorpt_t_max 0.921
_shelxl_version_number 2013-4

loop_
_space_group_symop_operation_xyz
'x, y, z'
'-x, -y, -z'

loop_
_atom_site_label
_atom_site_type_symbol
_atom_site_fract_x
_atom_site_fract_y
_atom_site_fract_z
_atom_site_U_iso_or_equiv
_atom_site_adp_type
_atom_site_occupancy
_atom_site_site_symmetry_order
_atom_site_calc_flag
_atom_site_refinement_flags_posn
_atom_site_refinement_flags_adp
Cl1 Cl 0.6481(3) 0.86460(15) 0.00239(10) 0.1458(8) Uani 1 1 d . .
Cl2 Cl 1.0127(3) 0.9045(2) 0.05265(17) 0.2159(15) Uani 1 1 d . .
Cl3 Cl 0.7810(3) 0.82881(16) 0.13165(10) 0.1408(8) Uani 1 1 d . .
O1 O 0.7569(4) 0.6068(2) 0.02203(17) 0.0805(10) Uani 1 1 d . .
O2 O 1.2469(4) 0.8353(2) 0.3933(2) 0.0875(11) Uani 1 1 d . .
C1 C 0.8493(5) 0.5735(3) 0.0569(2) 0.0565(10) Uani 1 1 d . .
C2 C 1.0414(5) 0.5955(3) 0.0712(2) 0.0569(10) Uani 1 1 d . .
C3 C 1.1569(6) 0.6527(3) 0.0441(2) 0.0673(12) Uani 1 1 d . .
H3 H 1.1182 0.6846 0.0132 0.081 Uiso 1 1 calc R U
C4 C 1.3310(6) 0.6608(3) 0.0646(3) 0.0761(13) Uani 1 1 d . .
H4 H 1.4107 0.6971 0.0461 0.091 Uiso 1 1 calc R U
C5 C 1.3869(6) 0.6159(3) 0.1117(3) 0.0738(13) Uani 1 1 d . .
H5 H 1.5049 0.6241 0.1261 0.089 Uiso 1 1 calc R U
C6 C 1.2720(5) 0.5583(3) 0.1386(2) 0.0650(12) Uani 1 1 d . .
H6 H 1.3118 0.5276 0.1701 0.078 Uiso 1 1 calc R U
C7 C 1.0970(5) 0.5477(3) 0.1175(2) 0.0507(9) Uani 1 1 d . .
C8 C 0.9441(5) 0.4900(2) 0.1337(2) 0.0475(9) Uani 1 1 d . .
C9 C 0.7949(5) 0.5052(3) 0.0966(2) 0.0499(9) Uani 1 1 d . .
C10 C 0.6310(5) 0.4573(3) 0.0973(2) 0.0510(10) Uani 1 1 d . .
H10 H 0.5344 0.4659 0.0709 0.061 Uiso 1 1 calc R U
C11 C 0.6141(4) 0.3956(2) 0.13889(19) 0.0456(9) Uani 1 1 d . .
C12 C 0.7629(4) 0.3830(2) 0.17949(18) 0.0433(9) Uani 1 1 d . .
C13 C 0.9280(4) 0.4281(2) 0.17448(19) 0.0470(9) Uani 1 1 d . .
H13 H 1.0252 0.4167 0.1981 0.056 Uiso 1 1 calc R U
C14 C 0.4607(5) 0.3336(2) 0.14773(19) 0.0473(9) Uani 1 1 d . .
C15 C 0.2879(5) 0.3227(3) 0.1212(2) 0.0568(11) Uani 1 1 d . .
H15 H 0.2557 0.3583 0.0921 0.068 Uiso 1 1 calc R U
C16 C 0.1640(5) 0.2588(3) 0.1382(2) 0.0672(13) Uani 1 1 d . .
H16 H 0.0475 0.2505 0.1202 0.081 Uiso 1 1 calc R U
C17 C 0.2128(6) 0.2071(3) 0.1817(3) 0.0724(13) Uani 1 1 d . .
H17 H 0.1276 0.1639 0.1926 0.087 Uiso 1 1 calc R U
C18 C 0.3853(5) 0.2174(3) 0.2101(2) 0.0617(11) Uani 1 1 d . .
H18 H 0.4156 0.1827 0.2403 0.074 Uiso 1 1 calc R U
C19 C 0.5113(5) 0.2807(2) 0.19243(19) 0.0466(9) Uani 1 1 d . .
C20 C 0.7016(5) 0.3120(2) 0.21626(19) 0.0459(9) Uani 1 1 d . .
C21 C 0.8001(4) 0.2802(2) 0.26287(19) 0.0454(9) Uani 1 1 d . .
C22 C 0.7777(5) 0.1933(2) 0.28436(19) 0.0473(9) Uani 1 1 d . .
C23 C 0.9421(5) 0.2215(2) 0.32547(19) 0.0454(9) Uani 1 1 d . .
C24 C 0.9788(4) 0.3126(2) 0.30927(19) 0.0449(9) Uani 1 1 d . .
C25 C 1.1077(5) 0.3919(2) 0.33502(19) 0.0453(9) Uani 1 1 d . .
C26 C 1.2901(5) 0.4013(2) 0.3677(2) 0.0476(9) Uani 1 1 d . .
C27 C 1.3802(5) 0.3376(3) 0.3748(2) 0.0564(10) Uani 1 1 d . .
H27 H 1.3241 0.2757 0.3589 0.068 Uiso 1 1 calc R U
C28 C 1.5555(5) 0.3676(3) 0.4060(2) 0.0680(12) Uani 1 1 d . .
H28 H 1.6159 0.3252 0.4122 0.082 Uiso 1 1 calc R U
C29 C 1.6413(5) 0.4592(3) 0.4281(2) 0.0654(12) Uani 1 1 d . .
H29 H 1.7584 0.4779 0.4490 0.079 Uiso 1 1 calc R U
C30 C 1.5547(5) 0.5231(3) 0.4192(2) 0.0594(11) Uani 1 1 d . .
H30 H 1.6132 0.5847 0.4334 0.071 Uiso 1 1 calc R U
C31 C 1.3801(5) 0.4947(2) 0.3890(2) 0.0504(10) Uani 1 1 d . .
C32 C 1.2599(5) 0.5463(2) 0.3716(2) 0.0481(9) Uani 1 1 d . .
C33 C 1.0959(5) 0.4850(2) 0.33958(19) 0.0445(9) Uani 1 1 d . .
C34 C 0.9513(5) 0.5167(2) 0.32332(18) 0.0472(9) Uani 1 1 d . .
H34 H 0.8412 0.4767 0.3055 0.057 Uiso 1 1 calc R U
C35 C 0.9786(5) 0.6091(2) 0.33471(19) 0.0468(9) Uani 1 1 d . .
C36 C 1.1445(5) 0.6703(2) 0.3642(2) 0.0514(10) Uani 1 1 d . .
C37 C 1.2844(5) 0.6397(2) 0.3849(2) 0.0555(10) Uani 1 1 d . .
H37 H 1.3917 0.6802 0.4072 0.067 Uiso 1 1 calc R U
C38 C 1.1301(6) 0.7647(3) 0.3694(2) 0.0609(11) Uani 1 1 d . .
C39 C 0.9456(5) 0.7552(3) 0.3392(2) 0.0553(10) Uani 1 1 d . .
C40 C 0.8559(5) 0.6629(3) 0.3194(2) 0.0511(10) Uani 1 1 d . .
C41 C 0.6801(5) 0.6359(3) 0.2924(2) 0.0613(11) Uani 1 1 d . .
H41 H 0.6181 0.5747 0.2798 0.074 Uiso 1 1 calc R U
C42 C 0.5980(6) 0.7029(3) 0.2847(2) 0.0685(12) Uani 1 1 d . .
H42 H 0.4792 0.6857 0.2670 0.082 Uiso 1 1 calc R U
C43 C 0.6881(6) 0.7948(3) 0.3025(3) 0.0756(14) Uani 1 1 d . .
H43 H 0.6308 0.8381 0.2957 0.091 Uiso 1 1 calc R U
C44 C 0.8642(6) 0.8209(3) 0.3307(2) 0.0678(12) Uani 1 1 d . .
H44 H 0.9263 0.8821 0.3437 0.081 Uiso 1 1 calc R U
C45 C 0.6444(5) 0.1049(2) 0.2660(2) 0.0479(9) Uani 1 1 d . .
C46 C 0.5747(5) 0.0681(2) 0.3166(2) 0.0481(9) Uani 1 1 d . .
C47 C 0.4554(5) -0.0167(3) 0.2971(2) 0.0565(11) Uani 1 1 d . .
H47 H 0.4091 -0.0406 0.3310 0.068 Uiso 1 1 calc R U
C48 C 0.4016(5) -0.0675(3) 0.2303(3) 0.0611(12) Uani 1 1 d . .
C49 C 0.4720(5) -0.0305(3) 0.1804(2) 0.0649(12) Uani 1 1 d . .
H49 H 0.4369 -0.0635 0.1347 0.078 Uiso 1 1 calc R U
C50 C 0.5930(5) 0.0539(3) 0.1967(2) 0.0548(10) Uani 1 1 d . .
C51 C 0.6687(6) 0.0889(3) 0.1400(2) 0.0730(13) Uani 1 1 d . .
H51A H 0.6459 0.0395 0.1004 0.109 Uiso 1 1 calc R U
H51B H 0.7913 0.1152 0.1562 0.109 Uiso 1 1 calc R U
H51C H 0.6168 0.1342 0.1274 0.109 Uiso 1 1 calc R U
C52 C 0.6179(6) 0.1196(3) 0.3910(2) 0.0633(11) Uani 1 1 d . .
H52A H 0.6196 0.1818 0.3932 0.095 Uiso 1 1 calc R U
H52B H 0.7294 0.1172 0.4132 0.095 Uiso 1 1 calc R U
H52C H 0.5322 0.0926 0.4139 0.095 Uiso 1 1 calc R U
C53 C 0.2704(6) -0.1599(3) 0.2110(3) 0.0877(16) Uani 1 1 d . .
H53A H 0.2754 -0.1868 0.2501 0.131 Uiso 1 1 calc R U
H53B H 0.2958 -0.1982 0.1735 0.131 Uiso 1 1 calc R U
H53C H 0.1567 -0.1535 0.1973 0.131 Uiso 1 1 calc R U
C54 C 1.0343(4) 0.1805(2) 0.37433(19) 0.0457(9) Uani 1 1 d . .
C55 C 1.0806(5) 0.2249(2) 0.4456(2) 0.0505(10) Uani 1 1 d . .
C56 C 1.1663(5) 0.1855(3) 0.4915(2) 0.0589(11) Uani 1 1 d . .
H56 H 1.1979 0.2145 0.5381 0.071 Uiso 1 1 calc R U
C57 C 1.2067(5) 0.1051(3) 0.4707(2) 0.0584(11) Uani 1 1 d . .
C58 C 1.1555(5) 0.0619(3) 0.4009(2) 0.0543(10) Uani 1 1 d . .
H58 H 1.1800 0.0073 0.3860 0.065 Uiso 1 1 calc R U
C59 C 1.0687(5) 0.0979(2) 0.3527(2) 0.0488(9) Uani 1 1 d . .
C60 C 1.0184(6) 0.0448(3) 0.2779(2) 0.0608(11) Uani 1 1 d . .
H60A H 1.1118 0.0221 0.2666 0.091 Uiso 1 1 calc R U
H60B H 0.9943 0.0840 0.2485 0.091 Uiso 1 1 calc R U
H60C H 0.9172 -0.0052 0.2713 0.091 Uiso 1 1 calc R U
C61 C 1.0340(5) 0.3096(3) 0.4726(2) 0.0615(11) Uani 1 1 d . .
H61A H 1.0353 0.3160 0.5208 0.092 Uiso 1 1 calc R U
H61B H 0.9205 0.3058 0.4479 0.092 Uiso 1 1 calc R U
H61C H 1.1163 0.3612 0.4663 0.092 Uiso 1 1 calc R U
C62 C 1.2983(7) 0.0628(4) 0.5211(3) 0.0855(16) Uani 1 1 d . .
H62A H 1.3973 0.1083 0.5510 0.128 Uiso 1 1 calc R U
H62B H 1.3351 0.0150 0.4963 0.128 Uiso 1 1 calc R U
H62C H 1.2209 0.0383 0.5482 0.128 Uiso 1 1 calc R U
C63 C 0.8118(8) 0.8337(5) 0.0497(3) 0.108(2) Uani 1 1 d . .
H63 H 0.8080 0.7724 0.0258 0.130 Uiso 1 1 calc R U

loop_
_atom_site_aniso_label
_atom_site_aniso_U_11
_atom_site_aniso_U_22
_atom_site_aniso_U_33
_atom_site_aniso_U_23
_atom_site_aniso_U_13
_atom_site_aniso_U_12
Cl1 0.1640(18) 0.1468(18) 0.1192(15) 0.0030(12) -0.0128(12) 0.0814(15)
Cl2 0.1277(19) 0.250(3) 0.261(3) 0.142(3) 0.0198(19) -0.0083(19)
Cl3 0.1156(14) 0.176(2) 0.1056(14) 0.0122(13) 0.0080(10) 0.0230(13)
O1 0.070(2) 0.091(2) 0.086(2) 0.056(2) 0.0024(16) 0.0153(17)
O2 0.068(2) 0.0422(16) 0.143(3) 0.0236(18) 0.0077(19) 0.0095(14)
C1 0.056(2) 0.059(2) 0.053(2) 0.021(2) 0.0050(18) 0.0125(18)
C2 0.060(3) 0.054(2) 0.055(3) 0.015(2) 0.0112(19) 0.0104(19)
C3 0.066(3) 0.073(3) 0.062(3) 0.022(2) 0.017(2) 0.011(2)
C4 0.069(3) 0.077(3) 0.080(4) 0.020(3) 0.031(3) 0.007(2)
C5 0.052(3) 0.074(3) 0.091(4) 0.014(3) 0.021(2) 0.011(2)
C6 0.053(3) 0.061(3) 0.080(3) 0.015(2) 0.012(2) 0.0160(19)
C7 0.050(2) 0.046(2) 0.053(2) 0.0100(18) 0.0086(17) 0.0119(16)
C8 0.047(2) 0.0435(19) 0.053(2) 0.0127(17) 0.0079(16) 0.0159(15)
C9 0.050(2) 0.051(2) 0.052(2) 0.0206(18) 0.0090(17) 0.0159(17)
C10 0.044(2) 0.056(2) 0.058(2) 0.0233(19) 0.0056(17) 0.0189(17)
C11 0.040(2) 0.0452(19) 0.055(2) 0.0174(17) 0.0072(16) 0.0163(15)
C12 0.046(2) 0.0439(19) 0.045(2) 0.0136(16) 0.0089(15) 0.0196(15)
C13 0.041(2) 0.049(2) 0.053(2) 0.0143(17) 0.0033(15) 0.0199(16)
C14 0.045(2) 0.049(2) 0.051(2) 0.0183(17) 0.0067(16) 0.0184(16)
C15 0.048(2) 0.063(2) 0.064(3) 0.027(2) 0.0051(18) 0.0193(18)
C16 0.044(2) 0.079(3) 0.084(3) 0.038(3) 0.008(2) 0.018(2)
C17 0.048(3) 0.083(3) 0.100(4) 0.048(3) 0.022(2) 0.020(2)
C18 0.055(3) 0.069(3) 0.074(3) 0.039(2) 0.015(2) 0.025(2)
C19 0.045(2) 0.046(2) 0.051(2) 0.0152(17) 0.0068(16) 0.0167(16)
C20 0.045(2) 0.0439(19) 0.052(2) 0.0143(17) 0.0071(16) 0.0193(15)
C21 0.045(2) 0.0398(18) 0.052(2) 0.0143(16) 0.0054(16) 0.0157(15)
C22 0.049(2) 0.050(2) 0.046(2) 0.0166(17) 0.0066(16) 0.0193(16)
C23 0.050(2) 0.0383(18) 0.049(2) 0.0095(16) 0.0058(16) 0.0194(15)
C24 0.047(2) 0.0406(18) 0.050(2) 0.0142(16) 0.0068(16) 0.0182(15)
C25 0.047(2) 0.0414(19) 0.049(2) 0.0122(16) 0.0062(16) 0.0173(15)
C26 0.043(2) 0.0438(19) 0.058(2) 0.0155(17) 0.0069(16) 0.0168(15)
C27 0.049(2) 0.050(2) 0.073(3) 0.016(2) 0.0112(19) 0.0199(17)
C28 0.057(3) 0.060(3) 0.093(3) 0.021(2) 0.009(2) 0.030(2)
C29 0.037(2) 0.069(3) 0.087(3) 0.016(2) 0.005(2) 0.0179(18)
C30 0.050(2) 0.050(2) 0.072(3) 0.016(2) 0.0006(19) 0.0106(17)
C31 0.048(2) 0.045(2) 0.059(2) 0.0152(18) 0.0063(17) 0.0160(16)
C32 0.045(2) 0.0428(19) 0.057(2) 0.0143(17) 0.0097(16) 0.0129(15)
C33 0.047(2) 0.0399(18) 0.048(2) 0.0140(16) 0.0078(16) 0.0151(15)
C34 0.046(2) 0.045(2) 0.051(2) 0.0101(17) 0.0067(16) 0.0163(15)
C35 0.051(2) 0.0442(19) 0.051(2) 0.0166(17) 0.0113(16) 0.0194(16)
C36 0.056(2) 0.0399(19) 0.059(3) 0.0124(18) 0.0108(18) 0.0155(16)
C37 0.043(2) 0.044(2) 0.074(3) 0.0129(19) 0.0066(18) 0.0083(16)
C38 0.063(3) 0.043(2) 0.081(3) 0.019(2) 0.019(2) 0.0162(19)
C39 0.063(3) 0.049(2) 0.065(3) 0.0219(19) 0.019(2) 0.0255(18)
C40 0.057(2) 0.048(2) 0.053(2) 0.0155(18) 0.0111(18) 0.0237(17)
C41 0.059(3) 0.054(2) 0.070(3) 0.014(2) 0.002(2) 0.0225(19)
C42 0.066(3) 0.064(3) 0.074(3) 0.013(2) 0.000(2) 0.028(2)
C43 0.084(3) 0.064(3) 0.087(4) 0.023(3) 0.007(3) 0.040(2)
C44 0.073(3) 0.051(2) 0.085(3) 0.024(2) 0.013(2) 0.024(2)
C45 0.045(2) 0.0401(18) 0.058(2) 0.0146(17) 0.0010(17) 0.0149(15)
C46 0.048(2) 0.0365(18) 0.064(3) 0.0175(17) 0.0087(17) 0.0181(15)
C47 0.047(2) 0.044(2) 0.082(3) 0.019(2) 0.015(2) 0.0165(17)
C48 0.045(2) 0.047(2) 0.086(3) 0.012(2) 0.006(2) 0.0119(17)
C49 0.049(2) 0.056(2) 0.078(3) -0.002(2) -0.001(2) 0.0152(19)
C50 0.047(2) 0.050(2) 0.065(3) 0.014(2) 0.0045(18) 0.0141(17)
C51 0.070(3) 0.075(3) 0.064(3) 0.006(2) 0.005(2) 0.015(2)
C52 0.073(3) 0.051(2) 0.067(3) 0.019(2) 0.016(2) 0.017(2)
C53 0.069(3) 0.059(3) 0.112(4) 0.007(3) 0.006(3) -0.003(2)
C54 0.0408(19) 0.0379(18) 0.056(2) 0.0156(16) 0.0009(16) 0.0110(14)
C55 0.043(2) 0.049(2) 0.060(3) 0.0185(19) 0.0041(17) 0.0163(16)
C56 0.060(3) 0.065(3) 0.053(3) 0.019(2) -0.0005(18) 0.0246(19)
C57 0.049(2) 0.066(3) 0.071(3) 0.032(2) 0.0083(19) 0.0264(19)
C58 0.050(2) 0.045(2) 0.076(3) 0.026(2) 0.0103(19) 0.0224(17)
C59 0.046(2) 0.0409(19) 0.061(3) 0.0155(17) 0.0081(17) 0.0140(15)
C60 0.078(3) 0.045(2) 0.061(3) 0.0138(19) 0.011(2) 0.024(2)
C61 0.064(3) 0.060(2) 0.059(3) 0.010(2) 0.0023(19) 0.027(2)
C62 0.090(4) 0.097(4) 0.084(4) 0.040(3) 0.002(3) 0.049(3)
C63 0.108(5) 0.107(5) 0.103(5) 0.020(4) 0.013(4) 0.031(4)

loop_
_atom_type_symbol
_atom_type_description
_atom_type_scat_dispersion_real
_atom_type_scat_dispersion_imag
_atom_type_scat_source
C C 0.0181 0.0091 'International Tables Vol C Tables 4.2.6.8 and 6.1.1.4'
H H 0.0000 0.0000 'International Tables Vol C Tables 4.2.6.8 and 6.1.1.4'
O O 0.0492 0.0322 'International Tables Vol C Tables 4.2.6.8 and 6.1.1.4'
Cl Cl 0.3639 0.7018 'International Tables Vol C Tables 4.2.6.8 and 6.1.1.4'

loop_
_geom_angle_atom_site_label_1
_geom_angle_atom_site_label_2
_geom_angle_atom_site_label_3
_geom_angle
O1 C1 C9 127.3(4)
O1 C1 C2 127.6(4)
C9 C1 C2 105.0(3)
C7 C2 C3 121.7(4)
C7 C2 C1 109.5(3)
C3 C2 C1 128.7(4)
C4 C3 C2 117.9(4)
C4 C3 H3 121.1
C2 C3 H3 121.1
C5 C4 C3 120.6(5)
C5 C4 H4 119.7
C3 C4 H4 119.7
C4 C5 C6 121.6(4)
C4 C5 H5 119.2
C6 C5 H5 119.2
C7 C6 C5 118.6(4)
C7 C6 H6 120.7
C5 C6 H6 120.7
C6 C7 C2 119.5(4)
C6 C7 C8 131.9(4)
C2 C7 C8 108.6(3)
C13 C8 C9 120.3(3)
C13 C8 C7 131.8(3)
C9 C8 C7 107.8(3)
C10 C9 C8 122.1(3)
C10 C9 C1 128.9(3)
C8 C9 C1 109.0(3)
C9 C10 C11 117.7(3)
C9 C10 H10 121.1
C11 C10 H10 121.1
C10 C11 C12 120.9(3)
C10 C11 C14 130.0(3)
C12 C11 C14 109.1(3)
C13 C12 C11 120.3(3)
C13 C12 C20 131.8(3)
C11 C12 C20 107.5(3)
C8 C13 C12 118.4(3)
C8 C13 H13 120.8
C12 C13 H13 120.8
C15 C14 C19 120.9(4)
C15 C14 C11 130.4(3)
C19 C14 C11 108.7(3)
C16 C15 C14 119.4(4)
C16 C15 H15 120.3
C14 C15 H15 120.3
C17 C16 C15 119.9(4)
C17 C16 H16 120.1
C15 C16 H16 120.1
C16 C17 C18 122.1(4)
C16 C17 H17 118.9
C18 C17 H17 118.9
C19 C18 C17 118.4(4)
C19 C18 H18 120.8
C17 C18 H18 120.8
C18 C19 C14 119.3(3)
C18 C19 C20 131.9(3)
C14 C19 C20 108.6(3)
C21 C20 C19 126.4(3)
C21 C20 C12 127.6(3)
C19 C20 C12 106.0(3)
C20 C21 C22 134.4(3)
C20 C21 C24 137.4(3)
C22 C21 C24 88.0(3)
C23 C22 C45 131.1(3)
C23 C22 C21 92.4(3)
C45 C22 C21 136.2(3)
C22 C23 C54 132.6(3)
C22 C23 C24 92.7(3)
C54 C23 C24 134.2(3)
C25 C24 C23 134.3(3)
C25 C24 C21 138.0(3)
C23 C24 C21 86.9(3)
C24 C25 C33 128.0(3)
C24 C25 C26 126.3(3)
C33 C25 C26 105.6(3)
C27 C26 C31 119.4(3)
C27 C26 C25 132.1(3)
C31 C26 C25 108.3(3)
C26 C27 C28 119.0(4)
C26 C27 H27 120.5
C28 C27 H27 120.5
C29 C28 C27 121.1(4)
C29 C28 H28 119.5
C27 C28 H28 119.5
C30 C29 C28 120.5(4)
C30 C29 H29 119.8
C28 C29 H29 119.8
C29 C30 C31 119.4(4)
C29 C30 H30 120.3
C31 C30 H30 120.3
C30 C31 C26 120.6(3)
C30 C31 C32 130.9(4)
C26 C31 C32 108.4(3)
C37 C32 C33 121.0(3)
C37 C32 C31 130.1(3)
C33 C32 C31 108.8(3)
C34 C33 C32 120.7(3)
C34 C33 C25 130.2(3)
C32 C33 C25 108.8(3)
C35 C34 C33 117.5(3)
C35 C34 H34 121.3
C33 C34 H34 121.3
C34 C35 C36 121.5(3)
C34 C35 C40 130.3(3)
C36 C35 C40 108.2(3)
C37 C36 C35 121.2(3)
C37 C36 C38 130.6(4)
C35 C36 C38 108.1(3)
C36 C37 C32 117.8(3)
C36 C37 H37 121.1
C32 C37 H37 121.1
O2 C38 C39 127.2(4)
O2 C38 C36 126.7(4)
C39 C38 C36 106.1(3)
C44 C39 C40 121.7(4)
C44 C39 C38 129.9(4)
C40 C39 C38 108.4(3)
C41 C40 C39 119.9(3)
C41 C40 C35 131.0(4)
C39 C40 C35 109.0(3)
C40 C41 C42 118.1(4)
C40 C41 H41 121.0
C42 C41 H41 121.0
C43 C42 C41 122.0(4)
C43 C42 H42 119.0
C41 C42 H42 119.0
C44 C43 C42 119.2(4)
C44 C43 H43 120.4
C42 C43 H43 120.4
C39 C44 C43 119.0(4)
C39 C44 H44 120.5
C43 C44 H44 120.5
C46 C45 C50 119.2(3)
C46 C45 C22 121.1(3)
C50 C45 C22 119.7(4)
C47 C46 C45 118.9(4)
C47 C46 C52 118.7(4)
C45 C46 C52 122.3(3)
C48 C47 C46 123.4(4)
C48 C47 H47 118.3
C46 C47 H47 118.3
C47 C48 C49 117.4(4)
C47 C48 C53 121.8(5)
C49 C48 C53 120.8(4)
C50 C49 C48 122.0(4)
C50 C49 H49 119.0
C48 C49 H49 119.0
C49 C50 C45 119.2(4)
C49 C50 C51 119.2(4)
C45 C50 C51 121.6(4)
C50 C51 H51A 109.5
C50 C51 H51B 109.5
H51A C51 H51B 109.5
C50 C51 H51C 109.5
H51A C51 H51C 109.5
H51B C51 H51C 109.5
C46 C52 H52A 109.5
C46 C52 H52B 109.5
H52A C52 H52B 109.5
C46 C52 H52C 109.5
H52A C52 H52C 109.5
H52B C52 H52C 109.5
C48 C53 H53A 109.5
C48 C53 H53B 109.5
H53A C53 H53B 109.5
C48 C53 H53C 109.5
H53A C53 H53C 109.5
H53B C53 H53C 109.5
C59 C54 C55 119.9(3)
C59 C54 C23 121.6(3)
C55 C54 C23 118.4(3)
C56 C55 C54 118.1(3)
C56 C55 C61 119.6(4)
C54 C55 C61 122.2(3)
C57 C56 C55 122.8(4)
C57 C56 H56 118.6
C55 C56 H56 118.6
C56 C57 C58 117.7(3)
C56 C57 C62 122.2(4)
C58 C57 C62 120.1(4)
C57 C58 C59 122.1(3)
C57 C58 H58 119.0
C59 C58 H58 119.0
C58 C59 C54 119.3(4)
C58 C59 C60 117.6(3)
C54 C59 C60 123.1(3)
C59 C60 H60A 109.5
C59 C60 H60B 109.5
H60A C60 H60B 109.5
C59 C60 H60C 109.5
H60A C60 H60C 109.5
H60B C60 H60C 109.5
C55 C61 H61A 109.5
C55 C61 H61B 109.5
H61A C61 H61B 109.5
C55 C61 H61C 109.5
H61A C61 H61C 109.5
H61B C61 H61C 109.5
C57 C62 H62A 109.5
C57 C62 H62B 109.5
H62A C62 H62B 109.5
C57 C62 H62C 109.5
H62A C62 H62C 109.5
H62B C62 H62C 109.5
Cl2 C63 Cl3 111.4(4)
Cl2 C63 Cl1 111.4(4)
Cl3 C63 Cl1 111.8(4)
Cl2 C63 H63 107.3
Cl3 C63 H63 107.3
Cl1 C63 H63 107.3

loop_
_geom_bond_atom_site_label_1
_geom_bond_atom_site_label_2
_geom_bond_distance
Cl1 C63 1.732(6)
Cl2 C63 1.727(7)
Cl3 C63 1.730(7)
O1 C1 1.220(5)
O2 C38 1.224(5)
C1 C9 1.477(5)
C1 C2 1.489(6)
C2 C7 1.387(5)
C2 C3 1.390(6)
C3 C4 1.382(6)
C3 H3 0.9300
C4 C5 1.367(7)
C4 H4 0.9300
C5 C6 1.387(6)
C5 H5 0.9300
C6 C7 1.383(5)
C6 H6 0.9300
C7 C8 1.476(5)
C8 C13 1.379(5)
C8 C9 1.418(5)
C9 C10 1.370(5)
C10 C11 1.390(5)
C10 H10 0.9300
C11 C12 1.427(4)
C11 C14 1.446(5)
C12 C13 1.392(5)
C12 C20 1.481(5)
C13 H13 0.9300
C14 C15 1.383(5)
C14 C19 1.410(5)
C15 C16 1.374(6)
C15 H15 0.9300
C16 C17 1.374(6)
C16 H16 0.9300
C17 C18 1.390(5)
C17 H17 0.9300
C18 C19 1.387(5)
C18 H18 0.9300
C19 C20 1.478(5)
C20 C21 1.378(5)
C21 C22 1.479(5)
C21 C24 1.509(4)
C22 C23 1.377(5)
C22 C45 1.473(5)
C23 C54 1.475(4)
C23 C24 1.489(5)
C24 C25 1.362(5)
C25 C33 1.467(5)
C25 C26 1.488(4)
C26 C27 1.388(5)
C26 C31 1.412(5)
C27 C28 1.391(5)
C27 H27 0.9300
C28 C29 1.380(6)
C28 H28 0.9300
C29 C30 1.377(5)
C29 H29 0.9300
C30 C31 1.382(5)
C30 H30 0.9300
C31 C32 1.453(5)
C32 C37 1.390(5)
C32 C33 1.410(5)
C33 C34 1.404(5)
C34 C35 1.373(5)
C34 H34 0.9300
C35 C36 1.413(5)
C35 C40 1.486(5)
C36 C37 1.376(5)
C36 C38 1.492(5)
C37 H37 0.9300
C38 C39 1.491(6)
C39 C44 1.373(5)
C39 C40 1.395(5)
C40 C41 1.379(5)
C41 C42 1.391(5)
C41 H41 0.9300
C42 C43 1.391(6)
C42 H42 0.9300
C43 C44 1.385(6)
C43 H43 0.9300
C44 H44 0.9300
C45 C46 1.398(5)
C45 C50 1.414(6)
C46 C47 1.381(5)
C46 C52 1.508(6)
C47 C48 1.371(6)
C47 H47 0.9300
C48 C49 1.389(6)
C48 C53 1.510(6)
C49 C50 1.385(6)
C49 H49 0.9300
C50 C51 1.518(6)
C51 H51A 0.9600
C51 H51B 0.9600
C51 H51C 0.9600
C52 H52A 0.9600
C52 H52B 0.9600
C52 H52C 0.9600
C53 H53A 0.9600
C53 H53B 0.9600
C53 H53C 0.9600
C54 C59 1.394(5)
C54 C55 1.422(5)
C55 C56 1.392(5)
C55 C61 1.495(5)
C56 C57 1.384(6)
C56 H56 0.9300
C57 C58 1.391(6)
C57 C62 1.507(5)
C58 C59 1.392(5)
C58 H58 0.9300
C59 C60 1.518(5)
C60 H60A 0.9600
C60 H60B 0.9600
C60 H60C 0.9600
C61 H61A 0.9600
C61 H61B 0.9600
C61 H61C 0.9600
C62 H62A 0.9600
C62 H62B 0.9600
C62 H62C 0.9600
C63 H63 0.9800

loop_
_geom_hbond_atom_site_label_D
_geom_hbond_atom_site_label_H
_geom_hbond_atom_site_label_A
_geom_hbond_distance_DH
_geom_hbond_distance_HA
_geom_hbond_distance_DA
_geom_hbond_angle_DHA
C63 H63 O1 0.98 2.50 3.385(8) 150.3
C63 H63 O1 0.98 2.50 3.385(8) 150.3

loop_
_geom_torsion_atom_site_label_1
_geom_torsion_atom_site_label_2
_geom_torsion_atom_site_label_3
_geom_torsion_atom_site_label_4
_geom_torsion
O1 C1 C2 C7 175.3(5)
C9 C1 C2 C7 -2.3(5)
O1 C1 C2 C3 -5.7(8)
C9 C1 C2 C3 176.6(4)
C7 C2 C3 C4 0.1(7)
C1 C2 C3 C4 -178.7(4)
C2 C3 C4 C5 -2.0(7)
C3 C4 C5 C6 2.5(8)
C4 C5 C6 C7 -0.9(7)
C5 C6 C7 C2 -1.0(6)
C5 C6 C7 C8 177.1(4)
C3 C2 C7 C6 1.4(6)
C1 C2 C7 C6 -179.6(4)
C3 C2 C7 C8 -177.1(4)
C1 C2 C7 C8 2.0(5)
C6 C7 C8 C13 -0.5(8)
C2 C7 C8 C13 177.7(4)
C6 C7 C8 C9 -179.0(4)
C2 C7 C8 C9 -0.8(5)
C13 C8 C9 C10 -2.7(6)
C7 C8 C9 C10 175.9(4)
C13 C8 C9 C1 -179.4(4)
C7 C8 C9 C1 -0.7(4)
O1 C1 C9 C10 7.8(8)
C2 C1 C9 C10 -174.5(4)
O1 C1 C9 C8 -175.8(4)
C2 C1 C9 C8 1.8(4)
C8 C9 C10 C11 3.3(6)
C1 C9 C10 C11 179.3(4)
C9 C10 C11 C12 0.2(6)
C9 C10 C11 C14 -177.0(4)
C10 C11 C12 C13 -4.4(6)
C14 C11 C12 C13 173.3(3)
C10 C11 C12 C20 -178.8(3)
C14 C11 C12 C20 -1.1(4)
C9 C8 C13 C12 -1.5(6)
C7 C8 C13 C12 -179.8(4)
C11 C12 C13 C8 4.9(5)
C20 C12 C13 C8 177.8(4)
C10 C11 C14 C15 -5.1(7)
C12 C11 C14 C15 177.5(4)
C10 C11 C14 C19 176.3(4)
C12 C11 C14 C19 -1.1(4)
C19 C14 C15 C16 -0.7(6)
C11 C14 C15 C16 -179.1(4)
C14 C15 C16 C17 0.7(7)
C15 C16 C17 C18 0.3(8)
C16 C17 C18 C19 -1.3(8)
C17 C18 C19 C14 1.3(6)
C17 C18 C19 C20 175.6(4)
C15 C14 C19 C18 -0.3(6)
C11 C14 C19 C18 178.4(4)
C15 C14 C19 C20 -175.8(4)
C11 C14 C19 C20 2.9(4)
C18 C19 C20 C21 2.2(7)
C14 C19 C20 C21 176.9(4)
C18 C19 C20 C12 -178.2(4)
C14 C19 C20 C12 -3.5(4)
C13 C12 C20 C21 8.8(7)
C11 C12 C20 C21 -177.7(4)
C13 C12 C20 C19 -170.7(4)
C11 C12 C20 C19 2.8(4)
C19 C20 C21 C22 26.4(7)
C12 C20 C21 C22 -153.0(4)
C19 C20 C21 C24 -160.0(4)
C12 C20 C21 C24 20.6(7)
C20 C21 C22 C23 174.3(4)
C24 C21 C22 C23 -1.4(3)
C20 C21 C22 C45 0.1(8)
C24 C21 C22 C45 -175.6(5)
C45 C22 C23 C54 -11.6(8)
C21 C22 C23 C54 173.8(4)
C45 C22 C23 C24 176.1(4)
C21 C22 C23 C24 1.4(3)
C22 C23 C24 C25 169.8(5)
C54 C23 C24 C25 -2.4(8)
C22 C23 C24 C21 -1.4(3)
C54 C23 C24 C21 -173.6(4)
C20 C21 C24 C25 15.3(9)
C22 C21 C24 C25 -169.2(5)
C20 C21 C24 C23 -174.1(5)
C22 C21 C24 C23 1.3(3)
C23 C24 C25 C33 -148.5(4)
C21 C24 C25 C33 18.3(8)
C23 C24 C25 C26 28.4(7)
C21 C24 C25 C26 -164.9(4)
C24 C25 C26 C27 7.1(7)
C33 C25 C26 C27 -175.5(4)
C24 C25 C26 C31 -178.4(4)
C33 C25 C26 C31 -0.9(4)
C31 C26 C27 C28 3.2(7)
C25 C26 C27 C28 177.3(4)
C26 C27 C28 C29 -1.9(7)
C27 C28 C29 C30 -0.3(8)
C28 C29 C30 C31 1.0(7)
C29 C30 C31 C26 0.4(7)
C29 C30 C31 C32 -177.7(4)
C27 C26 C31 C30 -2.6(7)
C25 C26 C31 C30 -177.9(4)
C27 C26 C31 C32 176.0(4)
C25 C26 C31 C32 0.6(5)
C30 C31 C32 C37 -5.1(8)
C26 C31 C32 C37 176.5(4)
C30 C31 C32 C33 178.3(4)
C26 C31 C32 C33 0.0(5)
C37 C32 C33 C34 -3.0(6)
C31 C32 C33 C34 173.9(4)
C37 C32 C33 C25 -177.5(4)
C31 C32 C33 C25 -0.6(5)
C24 C25 C33 C34 4.5(7)
C26 C25 C33 C34 -172.8(4)
C24 C25 C33 C32 178.3(4)
C26 C25 C33 C32 0.9(4)
C32 C33 C34 C35 5.0(6)
C25 C33 C34 C35 178.2(4)
C33 C34 C35 C36 -2.4(6)
C33 C34 C35 C40 176.2(4)
C34 C35 C36 C37 -2.4(6)
C40 C35 C36 C37 178.7(4)
C34 C35 C36 C38 179.9(4)
C40 C35 C36 C38 1.0(5)
C35 C36 C37 C32 4.5(7)
C38 C36 C37 C32 -178.4(4)
C33 C32 C37 C36 -1.8(6)
C31 C32 C37 C36 -178.0(4)
C37 C36 C38 O2 1.3(8)
C35 C36 C38 O2 178.7(5)
C37 C36 C38 C39 -179.0(5)
C35 C36 C38 C39 -1.6(5)
O2 C38 C39 C44 0.4(9)
C36 C38 C39 C44 -179.3(5)
O2 C38 C39 C40 -178.7(5)
C36 C38 C39 C40 1.7(5)
C44 C39 C40 C41 -1.8(7)
C38 C39 C40 C41 177.3(4)
C44 C39 C40 C35 179.7(4)
C38 C39 C40 C35 -1.1(5)
C34 C35 C40 C41 3.1(8)
C36 C35 C40 C41 -178.1(4)
C34 C35 C40 C39 -178.7(4)
C36 C35 C40 C39 0.1(5)
C39 C40 C41 C42 1.1(7)
C35 C40 C41 C42 179.1(4)
C40 C41 C42 C43 0.7(7)
C41 C42 C43 C44 -1.8(8)
C40 C39 C44 C43 0.7(7)
C38 C39 C44 C43 -178.3(5)
C42 C43 C44 C39 1.0(8)
C23 C22 C45 C46 61.7(6)
C21 C22 C45 C46 -126.1(5)
C23 C22 C45 C50 -114.6(5)
C21 C22 C45 C50 57.6(6)
C50 C45 C46 C47 -1.0(5)
C22 C45 C46 C47 -177.3(3)
C50 C45 C46 C52 -177.6(3)
C22 C45 C46 C52 6.0(5)
C45 C46 C47 C48 0.4(6)
C52 C46 C47 C48 177.2(3)
C46 C47 C48 C49 -0.1(6)
C46 C47 C48 C53 -179.9(4)
C47 C48 C49 C50 0.5(6)
C53 C48 C49 C50 -179.8(4)
C48 C49 C50 C45 -1.1(6)
C48 C49 C50 C51 178.1(4)
C46 C45 C50 C49 1.3(5)
C22 C45 C50 C49 177.7(3)
C46 C45 C50 C51 -177.9(3)
C22 C45 C50 C51 -1.5(5)
C22 C23 C54 C59 62.9(6)
C24 C23 C54 C59 -127.8(4)
C22 C23 C54 C55 -113.9(5)
C24 C23 C54 C55 55.4(6)
C59 C54 C55 C56 2.7(6)
C23 C54 C55 C56 179.5(4)
C59 C54 C55 C61 -174.9(4)
C23 C54 C55 C61 2.0(6)
C54 C55 C56 C57 -0.6(6)
C61 C55 C56 C57 177.0(4)
C55 C56 C57 C58 -1.2(7)
C55 C56 C57 C62 -179.5(4)
C56 C57 C58 C59 0.9(6)
C62 C57 C58 C59 179.2(4)
C57 C58 C59 C54 1.2(6)
C57 C58 C59 C60 -179.8(4)
C55 C54 C59 C58 -3.0(6)
C23 C54 C59 C58 -179.7(4)
C55 C54 C59 C60 178.0(4)
C23 C54 C59 C60 1.3(6)
